data_4025888
loop_
_publ_author_name
'Thanh Luu'
'Boris J. Medos'
'Erin R. Graham'
'Danielle M. Vallee'
'Robert McDonald'
'Michael J. Ferguson'
'Rik R. Tykwinski'

_publ_contact_author_address
; Friedrich-Alexander-Universitat Erlangen
  Department Chemie und Pharmazie
  Geschaftsstelle
  Egerlandstr. 3
  91058 Erlangen
  Germany
;
_publ_contact_author_email rik.tykwinski@chemie.uni-erlangen.de
_publ_contact_author_fax +49(9131)8522540
_publ_contact_author_name 'Dr. Rik R. Tykwinski'
_publ_contact_author_phone +49(9131)8526865
_publ_section_title
;
 Reactions of Terminal Polyynes with Benzyl Azide
;
_journal_name_full 'Journal of Organic Chemistry'
_journal_page_first 8498
_journal_page_last 8507
_journal_paper_doi 10.1021/jo101870y
_journal_volume 75
_journal_year 2010
_chemical_formula_moiety 'C15 H11 N3 S'
_chemical_formula_sum 'C15 H11 N3 S'
_chemical_formula_weight 265.33
_chemical_name_systematic 1-benzyl-4-(2-thienylethynyl)-1H-1,2,3-triazole
_space_group_IT_number 14
_symmetry_cell_setting monoclinic
_symmetry_space_group_name_Hall '-P 2yn'
_symmetry_space_group_name_H-M 'P 1 21/n 1'
_atom_sites_solution_hydrogens geom
_atom_sites_solution_primary direct
_atom_sites_solution_secondary difmap
_audit_creation_method SHELXL-97
_cell_angle_alpha 90.00
_cell_angle_beta 101.4178(14)
_cell_angle_gamma 90.00
_cell_formula_units_Z 4
_cell_length_a 9.9330(10)
_cell_length_b 5.7873(6)
_cell_length_c 23.287(2)
_cell_measurement_reflns_used 4460
_cell_measurement_temperature 193(2)
_cell_measurement_theta_max 26.33
_cell_measurement_theta_min 2.43
_cell_volume 1312.2(2)
_computing_cell_refinement 'Bruker SAINT (Bruker, 1997)'
_computing_data_collection 'Bruker SMART (Bruker, 1997)'
_computing_data_reduction 'Bruker SAINT (Bruker, 1997)'
_computing_molecular_graphics 'Bruker SHELXTL (Bruker, 1997)'
_computing_publication_material 'Bruker SHELXTL (Bruker, 1997)'
_computing_structure_refinement 'SHELXL-97 (Sheldrick, 1997)'
_computing_structure_solution 'SHELXS-97 (Sheldrick, 1990)'
_diffrn_ambient_temperature 193(2)
_diffrn_detector_area_resol_mean 8.192
_diffrn_measured_fraction_theta_full 0.997
_diffrn_measured_fraction_theta_max 0.997
_diffrn_measurement_device_type 'Bruker PLATFORM diffractometer/SMART 1000 CCD area detector'
_diffrn_measurement_method '\w scans'
_diffrn_radiation_monochromator graphite
_diffrn_radiation_source 'fine-focus sealed tube'
_diffrn_radiation_type MoK\a
_diffrn_radiation_wavelength 0.71073
_diffrn_reflns_av_R_equivalents 0.0180
_diffrn_reflns_av_sigmaI/netI 0.0220
_diffrn_reflns_limit_h_max 12
_diffrn_reflns_limit_h_min -11
_diffrn_reflns_limit_k_max 7
_diffrn_reflns_limit_k_min -6
_diffrn_reflns_limit_l_max 19
_diffrn_reflns_limit_l_min -29
_diffrn_reflns_number 6037
_diffrn_reflns_theta_full 26.37
_diffrn_reflns_theta_max 26.37
_diffrn_reflns_theta_min 1.78
_diffrn_standards_decay_% 0
_diffrn_standards_interval_time 0
_diffrn_standards_number 0
_exptl_absorpt_coefficient_mu 0.235
_exptl_absorpt_correction_T_max 0.9545
_exptl_absorpt_correction_T_min 0.8381
_exptl_absorpt_correction_type multi-scan
_exptl_absorpt_process_details 'SADABS (Sheldrick, 1996)'
_exptl_crystal_colour colorless
_exptl_crystal_density_diffrn 1.343
_exptl_crystal_density_method 'not measured'
_exptl_crystal_description prism
_exptl_crystal_F_000 552
_exptl_crystal_size_max 0.78
_exptl_crystal_size_mid 0.65
_exptl_crystal_size_min 0.20
_refine_diff_density_max 0.341
_refine_diff_density_min -0.652
_refine_diff_density_rms 0.050
_refine_ls_extinction_method none
_refine_ls_goodness_of_fit_ref 1.063
_refine_ls_hydrogen_treatment constr
_refine_ls_matrix_type full
_refine_ls_number_parameters 179
_refine_ls_number_reflns 2672
_refine_ls_number_restraints 4
_refine_ls_restrained_S_all 1.062
_refine_ls_R_factor_all 0.0556
_refine_ls_R_factor_gt 0.0456
_refine_ls_shift/su_max 0.000
_refine_ls_shift/su_mean 0.000
_refine_ls_structure_factor_coef Fsqd
_refine_ls_weighting_details 'calc w=1/[\s^2^(Fo^2^)+(0.0482P)^2^+0.9640P] where P=(Fo^2^+2Fc^2^)/3'
_refine_ls_weighting_scheme calc
_refine_ls_wR_factor_gt 0.1137
_refine_ls_wR_factor_ref 0.1209
_reflns_number_gt 2254
_reflns_number_total 2672
_reflns_threshold_expression I>2\s(I)
_cod_data_source_file jo101870y_si_002.cif
_cod_data_source_block 3e
_cod_depositor_comments
;
The following automatic conversions were performed:

'_symmetry_cell_setting' value 'Monoclinic' changed to 'monoclinic'
according to the built-in table from CIF Core dictionary named
'cif_core.dic' version 2.4.1 from 2010-06-29.

Automatic conversion script
Id: cif_fix_values 1646 2011-03-28 12:23:43Z adriana 
;
_cod_original_sg_symbol_H-M 'P 21/n'
_cod_database_code 4025888

loop_
_symmetry_equiv_pos_as_xyz
'x, y, z'
'-x+1/2, y+1/2, -z+1/2'
'-x, -y, -z'
'x-1/2, -y-1/2, z-1/2'

loop_
_atom_site_label
_atom_site_type_symbol
_atom_site_fract_x
_atom_site_fract_y
_atom_site_fract_z
_atom_site_U_iso_or_equiv
_atom_site_adp_type
_atom_site_occupancy
_atom_site_symmetry_multiplicity
_atom_site_calc_flag
_atom_site_refinement_flags
_atom_site_disorder_assembly
_atom_site_disorder_group
S1A S -0.30698(7) -0.04830(12) 0.00373(3) 0.0471(2) Uani 0.90 1 d P A 1
S1B S -0.1685(4) -0.4979(7) -0.0034(3) 0.045 Uiso 0.10 1 d PD A 2
N1 N 0.34213(16) 0.1079(3) 0.19981(7) 0.0321(4) Uani 1 1 d . . .
N2 N 0.35396(17) -0.1225(3) 0.20664(8) 0.0393(4) Uani 1 1 d . . .
N3 N 0.25018(17) -0.2171(3) 0.17062(8) 0.0396(4) Uani 1 1 d . . .
C1 C 0.17199(19) -0.0453(3) 0.14061(9) 0.0328(4) Uani 1 1 d . . .
C2 C 0.23082(19) 0.1632(3) 0.15931(9) 0.0333(4) Uani 1 1 d . . .
H2 H 0.1996 0.3132 0.1464 0.040 Uiso 1 1 calc R . .
C3 C 0.45057(19) 0.2596(4) 0.23155(9) 0.0355(4) Uani 1 1 d . . .
H3A H 0.4847 0.1961 0.2712 0.043 Uiso 1 1 calc R . .
H3B H 0.4115 0.4144 0.2360 0.043 Uiso 1 1 calc R . .
C4 C 0.0507(2) -0.0974(4) 0.09807(9) 0.0366(5) Uani 1 1 d . . .
C5 C -0.0488(2) -0.1538(4) 0.06327(9) 0.0380(5) Uani 1 1 d . A .
C11 C 0.56931(18) 0.2827(3) 0.20005(8) 0.0304(4) Uani 1 1 d . . .
C12 C 0.6642(2) 0.1058(3) 0.20168(9) 0.0344(4) Uani 1 1 d . . .
H12 H 0.6548 -0.0316 0.2228 0.041 Uiso 1 1 calc R . .
C13 C 0.7726(2) 0.1278(4) 0.17272(9) 0.0387(5) Uani 1 1 d . . .
H13 H 0.8369 0.0055 0.1740 0.046 Uiso 1 1 calc R . .
C14 C 0.7874(2) 0.3279(4) 0.14181(9) 0.0396(5) Uani 1 1 d . . .
H14 H 0.8616 0.3432 0.1219 0.047 Uiso 1 1 calc R . .
C15 C 0.6934(2) 0.5051(4) 0.14026(9) 0.0399(5) Uani 1 1 d . . .
H15 H 0.7029 0.6422 0.1190 0.048 Uiso 1 1 calc R . .
C16 C 0.5855(2) 0.4838(3) 0.16948(9) 0.0357(4) Uani 1 1 d . . .
H16 H 0.5222 0.6074 0.1686 0.043 Uiso 1 1 calc R . .
C21 C -0.1680(2) -0.2237(4) 0.02278(8) 0.0358(4) Uani 1 1 d D . .
C22A C -0.1913(2) -0.4392(3) -0.00572(11) 0.0258(4) Uani 0.90 1 d P A 1
H22A H -0.1266 -0.5620 -0.0018 0.031 Uiso 0.90 1 calc PR A 1
C22B C -0.2942(10) -0.1173(14) -0.0014(9) 0.030 Uiso 0.10 1 d PD A 2
H22B H -0.3111 0.0387 0.0077 0.036 Uiso 0.10 1 calc PR A 2
C23 C -0.3275(2) -0.4466(4) -0.04181(9) 0.0438(5) Uani 1 1 d D . .
H23 H -0.3638 -0.5774 -0.0643 0.053 Uiso 1 1 calc R A 1
C24 C -0.3971(2) -0.2490(4) -0.04015(10) 0.0476(6) Uani 1 1 d D A .
H24 H -0.4878 -0.2247 -0.0615 0.057 Uiso 1 1 calc R B 1

loop_
_atom_site_aniso_label
_atom_site_aniso_U_11
_atom_site_aniso_U_22
_atom_site_aniso_U_33
_atom_site_aniso_U_23
_atom_site_aniso_U_13
_atom_site_aniso_U_12
S1A 0.0488(4) 0.0398(4) 0.0514(4) -0.0069(3) 0.0067(3) 0.0073(3)
N1 0.0306(8) 0.0302(8) 0.0373(9) -0.0017(7) 0.0114(7) 0.0000(7)
N2 0.0362(9) 0.0307(9) 0.0512(10) 0.0011(8) 0.0093(8) 0.0026(7)
N3 0.0351(9) 0.0308(9) 0.0546(11) -0.0029(8) 0.0130(8) 0.0002(7)
C1 0.0299(9) 0.0342(10) 0.0377(10) -0.0021(8) 0.0153(8) 0.0002(8)
C2 0.0320(10) 0.0310(10) 0.0382(10) 0.0018(8) 0.0102(8) 0.0011(8)
C3 0.0343(10) 0.0366(11) 0.0363(10) -0.0077(8) 0.0087(8) -0.0039(8)
C4 0.0349(10) 0.0374(11) 0.0408(11) -0.0048(9) 0.0157(9) -0.0025(9)
C5 0.0372(11) 0.0384(11) 0.0416(11) -0.0025(9) 0.0158(9) -0.0034(9)
C11 0.0293(9) 0.0331(10) 0.0277(9) -0.0056(8) 0.0030(7) -0.0025(8)
C12 0.0360(10) 0.0315(10) 0.0352(10) 0.0029(8) 0.0057(8) 0.0008(8)
C13 0.0351(10) 0.0391(11) 0.0424(11) -0.0025(9) 0.0091(9) 0.0080(9)
C14 0.0370(11) 0.0473(12) 0.0369(11) -0.0040(9) 0.0134(8) -0.0039(9)
C15 0.0473(12) 0.0359(11) 0.0384(11) 0.0034(9) 0.0129(9) -0.0031(9)
C16 0.0361(10) 0.0322(10) 0.0380(10) -0.0021(8) 0.0053(8) 0.0044(8)
C21 0.0320(10) 0.0428(11) 0.0351(10) 0.0017(9) 0.0128(8) -0.0027(9)
C22A 0.0265(10) 0.0174(10) 0.0323(10) -0.0034(9) 0.0028(8) 0.0062(7)
C23 0.0463(12) 0.0451(13) 0.0393(11) -0.0071(9) 0.0065(9) -0.0071(10)
C24 0.0391(11) 0.0610(15) 0.0416(12) 0.0024(11) 0.0052(9) 0.0030(11)

loop_
_atom_type_symbol
_atom_type_description
_atom_type_scat_dispersion_real
_atom_type_scat_dispersion_imag
_atom_type_scat_source
C C 0.0033 0.0016 'International Tables Vol C Tables 4.2.6.8 and 6.1.1.4'
H H 0.0000 0.0000 'International Tables Vol C Tables 4.2.6.8 and 6.1.1.4'
N N 0.0061 0.0033 'International Tables Vol C Tables 4.2.6.8 and 6.1.1.4'
S S 0.1246 0.1234 'International Tables Vol C Tables 4.2.6.8 and 6.1.1.4'

loop_
_geom_angle_atom_site_label_1
_geom_angle_atom_site_label_2
_geom_angle_atom_site_label_3
_geom_angle
_geom_angle_site_symmetry_1
_geom_angle_site_symmetry_3
_geom_angle_publ_flag
C24 S1A C21 93.03(11) . . ?
C23 S1B C21 87.79(14) . . ?
C2 N1 N2 111.08(16) . . ?
C2 N1 C3 129.10(17) . . ?
N2 N1 C3 119.62(16) . . ?
N3 N2 N1 107.38(16) . . ?
N2 N3 C1 108.56(16) . . ?
N3 C1 C2 108.32(17) . . ?
N3 C1 C4 121.05(18) . . ?
C2 C1 C4 130.63(19) . . ?
N1 C2 C1 104.66(17) . . ?
N1 C3 C11 111.89(15) . . ?
C5 C4 C1 176.3(2) . . ?
C4 C5 C21 178.8(2) . . ?
C12 C11 C16 119.00(18) . . ?
C12 C11 C3 120.81(18) . . ?
C16 C11 C3 120.19(18) . . ?
C13 C12 C11 120.56(19) . . ?
C12 C13 C14 120.16(19) . . ?
C15 C14 C13 119.47(19) . . ?
C14 C15 C16 120.41(19) . . ?
C15 C16 C11 120.39(19) . . ?
C22A C21 C5 127.03(18) . . ?
C22B C21 C5 134.4(2) . . ?
C22B C21 S1B 109.0(2) . . ?
C5 C21 S1B 116.57(17) . . ?
C22A C21 S1A 110.89(15) . . ?
C5 C21 S1A 122.07(16) . . ?
C21 C22A C23 110.32(17) . . ?
C21 C22B C24 118.9(2) . . ?
C24 C23 C22A 112.7(2) . . ?
C24 C23 S1B 124.82(19) . . ?
C23 C24 C22B 99.4(2) . . ?
C23 C24 S1A 113.02(17) . . ?

loop_
_geom_bond_atom_site_label_1
_geom_bond_atom_site_label_2
_geom_bond_distance
_geom_bond_site_symmetry_2
_geom_bond_publ_flag
S1A C24 1.683(2) . ?
S1A C21 1.700(2) . ?
S1B C23 1.6798(3) . ?
S1B C21 1.6998(3) . ?
N1 C2 1.342(2) . ?
N1 N2 1.346(2) . ?
N1 C3 1.470(2) . ?
N2 N3 1.313(2) . ?
N3 C1 1.366(3) . ?
C1 C2 1.373(3) . ?
C1 C4 1.432(3) . ?
C3 C11 1.513(3) . ?
C4 C5 1.193(3) . ?
C5 C21 1.419(3) . ?
C11 C12 1.387(3) . ?
C11 C16 1.390(3) . ?
C12 C13 1.385(3) . ?
C13 C14 1.387(3) . ?
C14 C15 1.383(3) . ?
C15 C16 1.384(3) . ?
C21 C22A 1.410(3) . ?
C21 C22B 1.4100(3) . ?
C22A C23 1.445(3) . ?
C22B C24 1.4400(3) . ?
C23 C24 1.341(3) . ?

loop_
_geom_torsion_atom_site_label_1
_geom_torsion_atom_site_label_2
_geom_torsion_atom_site_label_3
_geom_torsion_atom_site_label_4
_geom_torsion
_geom_torsion_site_symmetry_1
_geom_torsion_site_symmetry_2
_geom_torsion_site_symmetry_3
_geom_torsion_site_symmetry_4
_geom_torsion_publ_flag
C2 N1 N2 N3 -0.1(2) . . . . ?
C3 N1 N2 N3 -175.36(16) . . . . ?
N1 N2 N3 C1 0.1(2) . . . . ?
N2 N3 C1 C2 -0.1(2) . . . . ?
N2 N3 C1 C4 -179.76(17) . . . . ?
N2 N1 C2 C1 0.0(2) . . . . ?
C3 N1 C2 C1 174.74(17) . . . . ?
N3 C1 C2 N1 0.0(2) . . . . ?
C4 C1 C2 N1 179.68(19) . . . . ?
C2 N1 C3 C11 -91.3(2) . . . . ?
N2 N1 C3 C11 83.1(2) . . . . ?
N3 C1 C4 C5 -1(3) . . . . ?
C2 C1 C4 C5 179(100) . . . . ?
C1 C4 C5 C21 53(14) . . . . ?
N1 C3 C11 C12 -76.1(2) . . . . ?
N1 C3 C11 C16 104.6(2) . . . . ?
C16 C11 C12 C13 -0.8(3) . . . . ?
C3 C11 C12 C13 179.93(17) . . . . ?
C11 C12 C13 C14 0.1(3) . . . . ?
C12 C13 C14 C15 0.1(3) . . . . ?
C13 C14 C15 C16 0.3(3) . . . . ?
C14 C15 C16 C11 -0.9(3) . . . . ?
C12 C11 C16 C15 1.2(3) . . . . ?
C3 C11 C16 C15 -179.54(18) . . . . ?
C4 C5 C21 C22A -76(12) . . . . ?
C4 C5 C21 C22B 103(12) . . . . ?
C4 C5 C21 S1B -75(12) . . . . ?
C4 C5 C21 S1A 102(12) . . . . ?
C23 S1B C21 C22B 0.0(12) . . . . ?
C23 S1B C21 C5 178.7(2) . . . . ?
C24 S1A C21 C22A 0.65(19) . . . . ?
C24 S1A C21 C5 -178.04(18) . . . . ?
C5 C21 C22A C23 177.7(2) . . . . ?
S1A C21 C22A C23 -0.9(3) . . . . ?
C5 C21 C22B C24 -176.8(7) . . . . ?
S1B C21 C22B C24 2(2) . . . . ?
C21 C22A C23 C24 0.8(3) . . . . ?
C21 S1B C23 C24 -1.9(6) . . . . ?
S1B C23 C24 C22B 2.7(11) . . . . ?
C22A C23 C24 S1A -0.4(3) . . . . ?
C21 C22B C24 C23 -2.5(19) . . . . ?
C21 S1A C24 C23 -0.16(19) . . . . ?
